data_4510675
loop_
_publ_author_name
'He, Haiyan'
'Ma, Huiqing'
'Sun, Di'
'Zhang, Liangliang'
'Wang, Rongming'
'Sun, Daofeng'

_publ_section_title
;
 Porous Lanthanide--Organic Frameworks: Control over Interpenetration, Gas
 Adsorption, and Catalyst Properties
;
_journal_issue 7
_journal_name_full 'Crystal Growth &amp; Design'
_journal_page_first 3154
_journal_paper_doi 10.1021/cg400531j
_journal_volume 13
_journal_year 2013
_chemical_formula_sum 'C48 H30 Er2 N4 O15'
_chemical_formula_weight 1237.28
_chemical_name_systematic
; 
 ? 
;
_space_group_IT_number 2
_symmetry_cell_setting triclinic
_symmetry_space_group_name_Hall '-P 1'
_symmetry_space_group_name_H-M 'P -1'
_atom_sites_solution_hydrogens geom
_atom_sites_solution_primary direct
_atom_sites_solution_secondary difmap
_audit_creation_method SHELXL-97
_cell_angle_alpha 99.7550(10)
_cell_angle_beta 110.2450(10)
_cell_angle_gamma 107.7930(10)
_cell_formula_units_Z 1
_cell_length_a 10.0691(6)
_cell_length_b 10.9491(7)
_cell_length_c 13.2211(8)
_cell_measurement_temperature 293(2)
_cell_volume 1238.82(13)
_computing_structure_refinement 'SHELXL-97 (Sheldrick, 1997)'
_computing_structure_solution 'SHELXS-97 (Sheldrick, 1990)'
_diffrn_ambient_temperature 293(2)
_diffrn_measured_fraction_theta_full 0.988
_diffrn_measured_fraction_theta_max 0.988
_diffrn_radiation_monochromator graphite
_diffrn_radiation_source 'fine-focus sealed tube'
_diffrn_radiation_type MoK\a
_diffrn_radiation_wavelength 0.71073
_diffrn_reflns_av_R_equivalents 0.0647
_diffrn_reflns_av_sigmaI/netI 0.0762
_diffrn_reflns_limit_h_max 10
_diffrn_reflns_limit_h_min -11
_diffrn_reflns_limit_k_max 13
_diffrn_reflns_limit_k_min -9
_diffrn_reflns_limit_l_max 15
_diffrn_reflns_limit_l_min -15
_diffrn_reflns_number 6185
_diffrn_reflns_theta_full 25.00
_diffrn_reflns_theta_max 25.00
_diffrn_reflns_theta_min 2.05
_exptl_absorpt_coefficient_mu 3.434
_exptl_absorpt_correction_T_max 0.8471
_exptl_absorpt_correction_T_min 0.6269
_exptl_absorpt_correction_type multi-scan
_exptl_crystal_density_diffrn 1.658
_exptl_crystal_density_method 'not measured'
_exptl_crystal_F_000 602
_exptl_crystal_size_max 0.15
_exptl_crystal_size_mid 0.10
_exptl_crystal_size_min 0.05
_refine_diff_density_max 1.360
_refine_diff_density_min -1.475
_refine_diff_density_rms 0.173
_refine_ls_extinction_method none
_refine_ls_goodness_of_fit_ref 1.003
_refine_ls_hydrogen_treatment mixed
_refine_ls_matrix_type full
_refine_ls_number_parameters 303
_refine_ls_number_reflns 4300
_refine_ls_number_restraints 0
_refine_ls_restrained_S_all 1.003
_refine_ls_R_factor_all 0.0479
_refine_ls_R_factor_gt 0.0366
_refine_ls_shift/su_max 0.001
_refine_ls_shift/su_mean 0.000
_refine_ls_structure_factor_coef Fsqd
_refine_ls_weighting_details 'calc w=1/[\s^2^(Fo^2^)+(0.0486P)^2^+0.0000P] where P=(Fo^2^+2Fc^2^)/3'
_refine_ls_weighting_scheme calc
_refine_ls_wR_factor_gt 0.0929
_refine_ls_wR_factor_ref 0.0976
_reflns_number_gt 3665
_reflns_number_total 4300
_reflns_threshold_expression >2sigma(I)
_cod_data_source_file cg400531j_si_002.cif
_cod_data_source_block p3
_cod_original_sg_symbol_H-M P-1
_cod_database_code 4510675

loop_
_symmetry_equiv_pos_as_xyz
'x, y, z'
'-x, -y, -z'

loop_
_atom_site_label
_atom_site_type_symbol
_atom_site_fract_x
_atom_site_fract_y
_atom_site_fract_z
_atom_site_U_iso_or_equiv
_atom_site_adp_type
_atom_site_occupancy
_atom_site_symmetry_multiplicity
_atom_site_calc_flag
_atom_site_refinement_flags
Er1 Er 0.15494(3) 0.70651(3) 0.19581(2) 0.02341(12) Uani 1 1 d .
C1 C -0.2127(8) 0.4856(6) 0.0109(5) 0.0259(14) Uani 1 1 d .
C2 C -0.3626(7) 0.4920(6) 0.0052(5) 0.0244(13) Uani 1 1 d .
C3 C -0.3660(7) 0.5709(6) 0.0972(5) 0.0283(15) Uani 1 1 d .
H3 H -0.2757 0.6190 0.1630 0.034 Uiso 1 1 calc R
C4 C -0.4972(8) 0.4210(7) -0.0923(5) 0.0313(15) Uani 1 1 d .
H4 H -0.4961 0.3678 -0.1545 0.038 Uiso 1 1 calc R
C5 C 0.0769(9) 0.8513(7) 0.3426(6) 0.0362(17) Uani 1 1 d .
C6 C 0.0387(9) 0.9298(7) 0.4242(6) 0.0378(18) Uani 1 1 d .
C7 C -0.0962(10) 0.9496(9) 0.3873(6) 0.056(2) Uani 1 1 d .
H7 H -0.1629 0.9154 0.3106 0.067 Uiso 1 1 calc R
C8 C 0.1335(10) 0.9806(9) 0.5373(6) 0.058(3) Uani 1 1 d .
H8 H 0.2251 0.9677 0.5640 0.070 Uiso 1 1 calc R
C9 C 0.3257(8) 0.6007(6) 0.3363(5) 0.0262(14) Uani 1 1 d .
C10 C 0.4158(8) 0.5476(7) 0.4208(5) 0.0316(16) Uani 1 1 d .
C11 C 0.3405(8) 0.4460(7) 0.4557(5) 0.0320(15) Uani 1 1 d .
H11 H 0.2336 0.4098 0.4259 0.038 Uiso 1 1 calc R
C12 C 0.5759(8) 0.6016(6) 0.4655(6) 0.0314(15) Uani 1 1 d .
H12 H 0.6266 0.6698 0.4423 0.038 Uiso 1 1 calc R
C13 C 0.0109(10) 0.7345(8) -0.0696(6) 0.050(2) Uani 1 1 d .
H13 H -0.0365 0.6415 -0.0868 0.061 Uiso 1 1 calc R
C14 C -0.0266(12) 0.7886(9) -0.1573(7) 0.069(3) Uani 1 1 d .
H14 H -0.0980 0.7339 -0.2301 0.083 Uiso 1 1 calc R
C15 C 0.0446(12) 0.9256(10) -0.1342(7) 0.076(3) Uani 1 1 d .
H15 H 0.0232 0.9655 -0.1913 0.091 Uiso 1 1 calc R
C16 C 0.1501(11) 1.0039(8) -0.0224(7) 0.064(3) Uani 1 1 d .
C17 C 0.2277(13) 1.1458(9) 0.0096(8) 0.079(3) Uani 1 1 d .
H17 H 0.2035 1.1904 -0.0437 0.095 Uiso 1 1 calc R
C18 C 0.3378(13) 1.2189(9) 0.1179(8) 0.084(4) Uani 1 1 d .
H18 H 0.3891 1.3115 0.1360 0.100 Uiso 1 1 calc R
C19 C 0.3741(12) 1.1547(8) 0.2025(7) 0.064(3) Uani 1 1 d .
C20 C 0.4888(11) 1.2223(8) 0.3122(7) 0.061(2) Uani 1 1 d .
H20 H 0.5414 1.3154 0.3354 0.073 Uiso 1 1 calc R
C21 C 0.5232(11) 1.1509(8) 0.3852(6) 0.056(2) Uani 1 1 d .
H21 H 0.6005 1.1943 0.4584 0.067 Uiso 1 1 calc R
C22 C 0.4411(9) 1.0123(8) 0.3489(6) 0.0442(19) Uani 1 1 d .
H22 H 0.4649 0.9652 0.4002 0.053 Uiso 1 1 calc R
C23 C 0.2957(10) 1.0127(8) 0.1732(7) 0.048(2) Uani 1 1 d .
C24 C 0.1779(10) 0.9377(8) 0.0580(6) 0.049(2) Uani 1 1 d .
N1 N 0.1088(7) 0.8040(5) 0.0371(5) 0.0345(14) Uani 1 1 d .
N2 N 0.3314(7) 0.9430(6) 0.2460(4) 0.0353(14) Uani 1 1 d .
O1 O -0.0912(5) 0.5597(5) 0.0959(4) 0.0346(11) Uani 1 1 d .
O2 O -0.2193(5) 0.4069(5) -0.0736(4) 0.0336(11) Uani 1 1 d .
O3 O 0.0118(6) 0.8341(5) 0.2382(4) 0.0394(12) Uani 1 1 d .
O4 O 0.1761(6) 0.8011(5) 0.3804(4) 0.0456(14) Uani 1 1 d .
O5 O 0.1810(5) 0.5377(5) 0.2827(4) 0.0337(11) Uani 1 1 d .
O6 O 0.3940(5) 0.7089(4) 0.3206(4) 0.0319(11) Uani 1 1 d .
O1W O 0.5000 1.0000 0.0000 0.50(3) Uiso 1 2 d S
O2W O -0.068(3) 0.477(3) 0.4171(18) 0.385(14) Uiso 1 1 d .

loop_
_atom_site_aniso_label
_atom_site_aniso_U_11
_atom_site_aniso_U_22
_atom_site_aniso_U_33
_atom_site_aniso_U_23
_atom_site_aniso_U_13
_atom_site_aniso_U_12
Er1 0.02855(18) 0.03072(18) 0.01692(16) 0.00578(12) 0.00820(12) 0.02179(13)
C1 0.031(4) 0.034(4) 0.026(3) 0.013(3) 0.019(3) 0.020(3)
C2 0.023(3) 0.028(3) 0.029(3) 0.009(3) 0.012(3) 0.017(3)
C3 0.021(3) 0.039(4) 0.020(3) -0.001(3) 0.005(3) 0.014(3)
C4 0.030(4) 0.037(4) 0.024(3) -0.001(3) 0.010(3) 0.017(3)
C5 0.047(4) 0.043(4) 0.031(4) 0.009(3) 0.019(3) 0.032(4)
C6 0.051(5) 0.051(5) 0.025(4) 0.008(3) 0.020(3) 0.035(4)
C7 0.072(6) 0.083(6) 0.023(4) 0.007(4) 0.011(4) 0.061(5)
C8 0.064(6) 0.091(7) 0.034(4) 0.006(4) 0.014(4) 0.061(5)
C9 0.036(4) 0.028(4) 0.019(3) 0.005(3) 0.009(3) 0.022(3)
C10 0.041(4) 0.033(4) 0.023(3) 0.009(3) 0.007(3) 0.025(3)
C11 0.022(3) 0.040(4) 0.030(4) 0.011(3) 0.005(3) 0.014(3)
C12 0.032(4) 0.029(4) 0.035(4) 0.015(3) 0.010(3) 0.015(3)
C13 0.071(6) 0.038(4) 0.028(4) 0.004(3) 0.005(4) 0.024(4)
C14 0.094(8) 0.049(5) 0.037(5) 0.018(4) 0.001(5) 0.021(5)
C15 0.089(8) 0.069(7) 0.043(5) 0.029(5) 0.001(5) 0.023(6)
C16 0.075(6) 0.041(5) 0.052(5) 0.019(4) -0.002(5) 0.021(5)
C17 0.101(8) 0.044(5) 0.065(6) 0.024(5) 0.006(6) 0.022(5)
C18 0.102(9) 0.038(5) 0.071(7) 0.017(5) -0.003(6) 0.021(5)
C19 0.085(7) 0.033(5) 0.045(5) 0.010(4) 0.002(5) 0.018(5)
C20 0.067(6) 0.035(5) 0.051(5) 0.007(4) 0.000(4) 0.015(4)
C21 0.066(6) 0.051(5) 0.027(4) 0.001(4) 0.002(4) 0.021(4)
C22 0.051(5) 0.044(5) 0.030(4) 0.006(3) 0.010(4) 0.022(4)
C23 0.054(5) 0.042(5) 0.041(4) 0.012(4) 0.010(4) 0.024(4)
C24 0.054(5) 0.046(5) 0.035(4) 0.010(4) 0.006(4) 0.022(4)
N1 0.042(3) 0.029(3) 0.028(3) 0.007(2) 0.007(3) 0.018(3)
N2 0.044(4) 0.034(3) 0.024(3) 0.009(3) 0.007(3) 0.020(3)
O1 0.022(2) 0.050(3) 0.027(2) 0.002(2) 0.005(2) 0.017(2)
O2 0.032(3) 0.052(3) 0.027(2) 0.004(2) 0.017(2) 0.028(2)
O3 0.053(3) 0.052(3) 0.025(3) 0.007(2) 0.015(2) 0.040(3)
O4 0.070(4) 0.068(4) 0.025(3) 0.017(2) 0.022(3) 0.056(3)
O5 0.030(3) 0.039(3) 0.031(3) 0.011(2) 0.009(2) 0.018(2)
O6 0.035(3) 0.034(3) 0.028(2) 0.011(2) 0.008(2) 0.020(2)

loop_
_atom_type_symbol
_atom_type_description
_atom_type_scat_dispersion_real
_atom_type_scat_dispersion_imag
_atom_type_scat_source
C C 0.0033 0.0016 'International Tables Vol C Tables 4.2.6.8 and 6.1.1.4'
Er Er -0.2586 4.9576 'International Tables Vol C Tables 4.2.6.8 and 6.1.1.4'
N N 0.0061 0.0033 'International Tables Vol C Tables 4.2.6.8 and 6.1.1.4'
O O 0.0106 0.0060 'International Tables Vol C Tables 4.2.6.8 and 6.1.1.4'
H H 0.0000 0.0000 'International Tables Vol C Tables 4.2.6.8 and 6.1.1.4'

loop_
_geom_angle_atom_site_label_1
_geom_angle_atom_site_label_2
_geom_angle_atom_site_label_3
_geom_angle
_geom_angle_site_symmetry_1
_geom_angle_site_symmetry_3
O1 Er1 O2 88.94(16) . 2_565
O1 Er1 O5 84.22(17) . .
O2 Er1 O5 82.48(16) 2_565 .
O1 Er1 O6 138.35(16) . .
O2 Er1 O6 78.25(15) 2_565 .
O5 Er1 O6 55.09(16) . .
O1 Er1 O4 105.54(18) . .
O2 Er1 O4 153.70(17) 2_565 .
O5 Er1 O4 77.41(16) . .
O6 Er1 O4 76.38(16) . .
O1 Er1 O3 77.00(17) . .
O2 Er1 O3 151.87(16) 2_565 .
O5 Er1 O3 119.43(16) . .
O6 Er1 O3 127.96(15) . .
O4 Er1 O3 54.40(15) . .
O1 Er1 N2 143.61(18) . .
O2 Er1 N2 103.28(18) 2_565 .
O5 Er1 N2 130.87(17) . .
O6 Er1 N2 78.02(17) . .
O4 Er1 N2 78.15(19) . .
O3 Er1 N2 76.50(19) . .
O1 Er1 N1 85.43(18) . .
O2 Er1 N1 75.14(18) 2_565 .
O5 Er1 N1 155.47(17) . .
O6 Er1 N1 127.53(18) . .
O4 Er1 N1 126.90(17) . .
O3 Er1 N1 79.49(17) . .
N2 Er1 N1 65.55(18) . .
O1 Er1 C9 111.58(19) . .
O2 Er1 C9 80.21(17) 2_565 .
O5 Er1 C9 27.57(18) . .
O6 Er1 C9 27.56(17) . .
O4 Er1 C9 74.09(16) . .
O3 Er1 C9 127.53(16) . .
N2 Er1 C9 104.29(19) . .
N1 Er1 C9 149.8(2) . .
O1 Er1 C5 91.47(19) . .
O2 Er1 C5 178.34(18) 2_565 .
O5 Er1 C5 99.16(18) . .
O6 Er1 C5 102.46(18) . .
O4 Er1 C5 27.42(18) . .
O3 Er1 C5 26.98(18) . .
N2 Er1 C5 75.5(2) . .
N1 Er1 C5 103.29(19) . .
C9 Er1 C5 101.12(19) . .
O1 C1 O2 124.2(6) . .
O1 C1 C2 119.0(5) . .
O2 C1 C2 116.8(6) . .
C4 C2 C3 119.4(6) . .
C4 C2 C1 120.4(6) . .
C3 C2 C1 120.2(6) . .
C4 C3 C2 120.7(6) 2_465 .
C4 C3 H3 119.7 2_465 .
C2 C3 H3 119.7 . .
C2 C4 C3 120.0(6) . 2_465
C2 C4 H4 120.0 . .
C3 C4 H4 120.0 2_465 .
O3 C5 O4 120.5(6) . .
O3 C5 C6 120.5(6) . .
O4 C5 C6 119.0(6) . .
O3 C5 Er1 60.9(3) . .
O4 C5 Er1 59.6(3) . .
C6 C5 Er1 178.5(5) . .
C8 C6 C7 118.1(6) . .
C8 C6 C5 121.5(7) . .
C7 C6 C5 120.4(6) . .
C6 C7 C8 120.6(7) . 2_576
C6 C7 H7 119.7 . .
C8 C7 H7 119.7 2_576 .
C6 C8 C7 121.3(7) . 2_576
C6 C8 H8 119.4 . .
C7 C8 H8 119.4 2_576 .
O6 C9 O5 120.7(6) . .
O6 C9 C10 119.9(6) . .
O5 C9 C10 119.4(6) . .
O6 C9 Er1 60.9(3) . .
O5 C9 Er1 59.9(3) . .
C10 C9 Er1 175.2(4) . .
C11 C10 C12 119.8(6) . .
C11 C10 C9 120.3(6) . .
C12 C10 C9 119.8(6) . .
C12 C11 C10 120.2(6) 2_666 .
C12 C11 H11 119.9 2_666 .
C10 C11 H11 119.9 . .
C11 C12 C10 120.0(6) 2_666 .
C11 C12 H12 120.0 2_666 .
C10 C12 H12 120.0 . .
N1 C13 C14 125.4(7) . .
N1 C13 H13 117.3 . .
C14 C13 H13 117.3 . .
C15 C14 C13 118.3(8) . .
C15 C14 H14 120.9 . .
C13 C14 H14 120.9 . .
C14 C15 C16 118.6(8) . .
C14 C15 H15 120.7 . .
C16 C15 H15 120.7 . .
C24 C16 C15 117.6(8) . .
C24 C16 C17 119.8(8) . .
C15 C16 C17 122.6(8) . .
C18 C17 C16 121.3(9) . .
C18 C17 H17 119.3 . .
C16 C17 H17 119.3 . .
C17 C18 C19 120.9(8) . .
C17 C18 H18 119.6 . .
C19 C18 H18 119.6 . .
C20 C19 C18 123.5(8) . .
C20 C19 C23 117.4(8) . .
C18 C19 C23 119.0(7) . .
C21 C20 C19 119.4(8) . .
C21 C20 H20 120.3 . .
C19 C20 H20 120.3 . .
C20 C21 C22 119.0(7) . .
C20 C21 H21 120.5 . .
C22 C21 H21 120.5 . .
N2 C22 C21 124.1(7) . .
N2 C22 H22 117.9 . .
C21 C22 H22 117.9 . .
N2 C23 C19 122.6(7) . .
N2 C23 C24 118.2(7) . .
C19 C23 C24 119.1(7) . .
N1 C24 C16 124.6(7) . .
N1 C24 C23 115.6(7) . .
C16 C24 C23 119.8(7) . .
C13 N1 C24 115.5(6) . .
C13 N1 Er1 124.5(5) . .
C24 N1 Er1 119.8(4) . .
C22 N2 C23 117.3(6) . .
C22 N2 Er1 122.9(5) . .
C23 N2 Er1 118.4(5) . .
C1 O1 Er1 158.0(4) . .
C1 O2 Er1 163.1(4) . 2_565
C5 O3 Er1 92.1(4) . .
C5 O4 Er1 93.0(4) . .
C9 O5 Er1 92.5(4) . .
C9 O6 Er1 91.6(4) . .

loop_
_geom_bond_atom_site_label_1
_geom_bond_atom_site_label_2
_geom_bond_distance
_geom_bond_site_symmetry_2
Er1 O1 2.248(4) .
Er1 O2 2.260(4) 2_565
Er1 O5 2.369(4) .
Er1 O6 2.391(4) .
Er1 O4 2.392(4) .
Er1 O3 2.423(4) .
Er1 N2 2.468(6) .
Er1 N1 2.479(5) .
Er1 C9 2.735(6) .
Er1 C5 2.770(6) .
C1 O1 1.245(8) .
C1 O2 1.258(7) .
C1 C2 1.508(8) .
C2 C4 1.382(9) .
C2 C3 1.385(8) .
C3 C4 1.386(9) 2_465
C3 H3 0.9300 .
C4 C3 1.386(9) 2_465
C4 H4 0.9300 .
C5 O3 1.258(8) .
C5 O4 1.277(8) .
C5 C6 1.492(9) .
C6 C8 1.365(10) .
C6 C7 1.374(10) .
C7 C8 1.378(10) 2_576
C7 H7 0.9300 .
C8 C7 1.378(10) 2_576
C8 H8 0.9300 .
C9 O6 1.266(8) .
C9 O5 1.267(8) .
C9 C10 1.501(9) .
C10 C11 1.387(10) .
C10 C12 1.391(10) .
C11 C12 1.382(9) 2_666
C11 H11 0.9300 .
C12 C11 1.382(9) 2_666
C12 H12 0.9300 .
C13 N1 1.325(9) .
C13 C14 1.381(11) .
C13 H13 0.9300 .
C14 C15 1.376(12) .
C14 H14 0.9300 .
C15 C16 1.405(11) .
C15 H15 0.9300 .
C16 C24 1.384(11) .
C16 C17 1.417(11) .
C17 C18 1.375(13) .
C17 H17 0.9300 .
C18 C19 1.420(12) .
C18 H18 0.9300 .
C19 C20 1.394(11) .
C19 C23 1.423(11) .
C20 C21 1.361(11) .
C20 H20 0.9300 .
C21 C22 1.389(10) .
C21 H21 0.9300 .
C22 N2 1.321(9) .
C22 H22 0.9300 .
C23 N2 1.347(9) .
C23 C24 1.460(10) .
C24 N1 1.345(9) .
O2 Er1 2.260(4) 2_565
